data_7234049
loop_
_publ_author_name
'Takaaki Hiramatsu'
'Yukihiro Yoshida'
'Gunzi Saito'
'Akihiro Otsuka'
'Hideki Yamochi'
'Mitsuhiko Maesato'
'Yasuhiro Shimizu'
'Hiroshi Ito'
'Hideo Kishida'

_publ_section_title
;
 Quantum spin liquid: design of a quantum spin liquid next to a
 superconducting state based on a dimer-type ET Mott insulator
;
_journal_name_full 'Journal of Materials Chemistry C'
_journal_page_first 1378
_journal_page_last 1388
_journal_paper_doi 10.1039/C4TC01701C
_journal_volume 3
_journal_year 2015
_chemical_formula_moiety '2(C10 H8 S8), (C3 Cu1 N4)'
_chemical_formula_sum 'C23 H16 Cu N4 S16'
_chemical_formula_weight 924.90
_chemical_name_common (ET)2Cu(CN)[N(CN)2]
_space_group_IT_number 4
_space_group_name_Hall 'P 2yb'
_space_group_name_H-M_alt 'P 1 21 1'
_symmetry_cell_setting monoclinic
_symmetry_space_group_name_Hall 'P 2yb'
_symmetry_space_group_name_H-M 'P 1 21 1'
_atom_sites_solution_hydrogens geom
_atom_sites_solution_primary direct
_atom_sites_solution_secondary difmap
_cell_angle_alpha 90.00
_cell_angle_beta 110.882(2)
_cell_angle_gamma 90.00
_cell_formula_units_Z 2
_cell_length_a 15.975(3)
_cell_length_b 8.6198(15)
_cell_length_c 12.885(2)
_cell_measurement_reflns_used 1989
_cell_measurement_temperature 298(2)
_cell_measurement_theta_max 27.50
_cell_measurement_theta_min 2.52
_cell_volume 1657.7(5)
_computing_cell_refinement 'Bruker SAINT'
_computing_data_collection 'Bruker APEX2'
_computing_data_reduction 'Bruker SAINT'
_computing_molecular_graphics 'Bruker SHELXTL'
_computing_publication_material 'Bruker SHELXTL'
_computing_structure_refinement 'SHELXL-97 (Sheldrick, 2008)'
_computing_structure_solution 'SHELXS-97 (Sheldrick, 2008)'
_diffrn_ambient_temperature 298(2)
_diffrn_detector_area_resol_mean 8.333
_diffrn_measured_fraction_theta_full 0.971
_diffrn_measured_fraction_theta_max 0.971
_diffrn_measurement_device_type 'Bruker APEX-II CCD'
_diffrn_measurement_method '\f and \w scans'
_diffrn_radiation_monochromator graphite
_diffrn_radiation_source 'fine-focus sealed tube'
_diffrn_radiation_type MoK\a
_diffrn_radiation_wavelength 0.71073
_diffrn_reflns_av_R_equivalents 0.0478
_diffrn_reflns_av_sigmaI/netI 0.0847
_diffrn_reflns_limit_h_max 20
_diffrn_reflns_limit_h_min -19
_diffrn_reflns_limit_k_max 10
_diffrn_reflns_limit_k_min -4
_diffrn_reflns_limit_l_max 15
_diffrn_reflns_limit_l_min -15
_diffrn_reflns_number 8547
_diffrn_reflns_theta_full 26.50
_diffrn_reflns_theta_max 26.50
_diffrn_reflns_theta_min 1.36
_exptl_absorpt_coefficient_mu 1.694
_exptl_absorpt_correction_T_max 0.9201
_exptl_absorpt_correction_T_min 0.6671
_exptl_absorpt_correction_type numerical
_exptl_absorpt_process_details
;
APEX2 Software
;
_exptl_crystal_colour black
_exptl_crystal_density_diffrn 1.853
_exptl_crystal_density_method 'not measured'
_exptl_crystal_description 'elongate hexagonal plate'
_exptl_crystal_F_000 934
_exptl_crystal_preparation 'Magnetic properties, electronic property'
_exptl_crystal_recrystallization_method electrocrystallization
_exptl_crystal_size_max 0.26
_exptl_crystal_size_mid 0.05
_exptl_crystal_size_min 0.05
_refine_diff_density_max 0.420
_refine_diff_density_min -0.492
_refine_diff_density_rms 0.093
_refine_ls_abs_structure_details 'Flack H D (1983), Acta Cryst. A39, 876-881'
_refine_ls_abs_structure_Flack 0.06(3)
_refine_ls_extinction_method none
_refine_ls_goodness_of_fit_ref 0.973
_refine_ls_hydrogen_treatment constr
_refine_ls_matrix_type full
_refine_ls_number_parameters 397
_refine_ls_number_reflns 4332
_refine_ls_number_restraints 1
_refine_ls_restrained_S_all 0.973
_refine_ls_R_factor_all 0.1008
_refine_ls_R_factor_gt 0.0429
_refine_ls_shift/su_max 0.000
_refine_ls_shift/su_mean 0.000
_refine_ls_structure_factor_coef Fsqd
_refine_ls_weighting_details 'calc w=1/[\s^2^(Fo^2^)+(0.0366P)^2^+0.0000P] where P=(Fo^2^+2Fc^2^)/3'
_refine_ls_weighting_scheme calc
_refine_ls_wR_factor_gt 0.0746
_refine_ls_wR_factor_ref 0.0927
_reflns_number_gt 2765
_reflns_number_total 4332
_reflns_threshold_expression >2sigma(I)
_cod_data_source_file 1000005.cif
_cod_data_source_block PCOD1000005
_cod_depositor_comments
;
The following automatic conversions were performed:

data item '_symmetry_cell_setting' value 'Monoclinic' was changed to
'monoclinic' in accordance with the built-in table derived from the
CIF Core dictionary named 'cif_core.dic' version 2.4.5 last updated
on 2014-11-21.

Automatic conversion script
Id: cif_fix_values 6909 2019-04-08 15:41:33Z antanas 
;
_cod_original_cell_volume 1657.8(5)
_cod_original_sg_symbol_H-M 'P2(1) '
_cod_database_code 7234049

loop_
_symmetry_equiv_pos_as_xyz
'x, y, z'
'-x, y+1/2, -z'

loop_
_atom_site_label
_atom_site_type_symbol
_atom_site_fract_x
_atom_site_fract_y
_atom_site_fract_z
_atom_site_U_iso_or_equiv
_atom_site_adp_type
_atom_site_occupancy
_atom_site_symmetry_multiplicity
_atom_site_calc_flag
_atom_site_refinement_flags
_atom_site_disorder_assembly
_atom_site_disorder_group
C1 C 0.4670(5) 0.6244(11) 0.1490(6) 0.036(2) Uani 1 1 d . . .
C2 C 0.5419(5) 0.6280(11) 0.1219(6) 0.033(2) Uani 1 1 d . . .
C3 C 0.3462(5) 0.7044(10) 0.2275(7) 0.035(2) Uani 1 1 d . . .
C4 C 0.3074(5) 0.5942(11) 0.1504(7) 0.039(2) Uani 1 1 d . . .
C5 C 0.6974(5) 0.6944(10) 0.1146(7) 0.033(2) Uani 1 1 d . . .
C6 C 0.6672(5) 0.5740(11) 0.0438(7) 0.039(2) Uani 1 1 d . . .
C7 C 0.1949(6) 0.7077(13) 0.2778(9) 0.071(3) Uani 1 1 d . . .
H7A H 0.2082 0.6086 0.3209 0.085 Uiso 1 1 calc R . .
H7B H 0.1557 0.7711 0.3071 0.085 Uiso 1 1 calc R . .
C8 C 0.1433(6) 0.6697(12) 0.1623(9) 0.072(3) Uani 1 1 d . . .
H8A H 0.1321 0.7672 0.1173 0.086 Uiso 1 1 calc R . .
H8B H 0.0839 0.6272 0.1577 0.086 Uiso 1 1 calc R . .
C9 C 0.8604(5) 0.6852(11) 0.0790(7) 0.041(2) Uani 1 1 d . . .
H9A H 0.9067 0.7555 0.0689 0.050 Uiso 1 1 calc R . .
H9B H 0.8924 0.5962 0.1263 0.050 Uiso 1 1 calc R . .
C10 C 0.8018(6) 0.6232(12) -0.0338(7) 0.050(3) Uani 1 1 d . . .
H10A H 0.8415 0.5795 -0.0715 0.060 Uiso 1 1 calc R . .
H10B H 0.7681 0.7120 -0.0799 0.060 Uiso 1 1 calc R . .
S1 S 0.45749(14) 0.7504(3) 0.25055(19) 0.0439(7) Uani 1 1 d . . .
S2 S 0.37554(13) 0.5073(3) 0.08705(18) 0.0382(6) Uani 1 1 d . . .
S3 S 0.62698(14) 0.7603(3) 0.18076(19) 0.0422(6) Uani 1 1 d . . .
S4 S 0.55986(14) 0.5035(2) 0.02520(18) 0.0376(6) Uani 1 1 d . . .
S5 S 0.29905(16) 0.8107(3) 0.3075(2) 0.0593(8) Uani 1 1 d . . .
S6 S 0.19730(16) 0.5313(3) 0.1023(3) 0.0762(10) Uani 1 1 d . . .
S7 S 0.79943(14) 0.7906(3) 0.1515(2) 0.0500(7) Uani 1 1 d . . .
S8 S 0.72283(16) 0.4769(3) -0.0313(2) 0.0578(7) Uani 1 1 d . . .
C11 C 0.4629(4) 0.3402(12) 0.3730(6) 0.0313(19) Uani 1 1 d . . .
C12 C 0.5384(4) 0.3405(12) 0.3460(6) 0.0329(19) Uani 1 1 d . . .
C13 C 0.3442(5) 0.3890(10) 0.4611(6) 0.032(2) Uani 1 1 d . . .
C14 C 0.3104(5) 0.2765(10) 0.3871(6) 0.036(2) Uani 1 1 d . . .
C15 C 0.6982(4) 0.3721(10) 0.3468(7) 0.033(2) Uani 1 1 d . . .
C16 C 0.6598(5) 0.2665(10) 0.2683(7) 0.034(2) Uani 1 1 d . . .
C17 C 0.2068(5) 0.3444(13) 0.5374(6) 0.041(2) Uani 1 1 d . . .
H17A H 0.2326 0.2479 0.5798 0.049 Uiso 1 1 calc R . .
H17B H 0.1668 0.3927 0.5729 0.049 Uiso 1 1 calc R . .
C18 C 0.1512(5) 0.3006(11) 0.4196(7) 0.048(3) Uani 1 1 d . . .
H18A H 0.1329 0.3972 0.3742 0.058 Uiso 1 1 calc R . .
H18B H 0.0954 0.2473 0.4191 0.058 Uiso 1 1 calc R . .
C19 C 0.8417(5) 0.3767(11) 0.2841(7) 0.054(3) Uani 1 1 d . . .
H19A H 0.8101 0.4452 0.2193 0.065 Uiso 1 1 calc R . .
H19B H 0.9074 0.3959 0.3054 0.065 Uiso 1 1 calc R . .
C20 C 0.8229(6) 0.2091(11) 0.2470(9) 0.064(3) Uani 1 1 d . . .
H20A H 0.8521 0.1404 0.3124 0.077 Uiso 1 1 calc R . .
H20B H 0.8513 0.1871 0.1908 0.077 Uiso 1 1 calc R . .
S11 S 0.44938(13) 0.4624(3) 0.47400(18) 0.0394(6) Uani 1 1 d . . .
S12 S 0.37556(14) 0.2150(3) 0.30972(19) 0.0384(6) Uani 1 1 d . . .
S13 S 0.62999(13) 0.4601(3) 0.41019(18) 0.0376(6) Uani 1 1 d . . .
S14 S 0.54680(14) 0.2244(3) 0.24034(18) 0.0392(6) Uani 1 1 d . . .
S15 S 0.29664(15) 0.4768(3) 0.5482(2) 0.0525(7) Uani 1 1 d . . .
S16 S 0.20976(14) 0.1746(3) 0.3560(2) 0.0469(7) Uani 1 1 d . . .
S17 S 0.80918(13) 0.4328(3) 0.39676(19) 0.0464(7) Uani 1 1 d . . .
S18 S 0.70624(15) 0.1592(3) 0.1880(2) 0.0507(7) Uani 1 1 d . . .
Cu1 Cu 0.00981(7) -0.15678(16) 0.40983(11) 0.0632(4) Uani 1 1 d . . .
C21 C 0.0121(6) -0.3554(11) 0.4671(8) 0.052(2) Uani 1 1 d . . .
N21 N -0.0121(4) 0.0294(9) 0.4903(7) 0.054(2) Uani 1 1 d . . .
N22 N 0.0067(5) 0.0999(11) 0.1122(7) 0.055(2) Uani 1 1 d . . .
C22 C 0.0109(5) 0.0223(12) 0.1993(9) 0.054(3) Uani 1 1 d . . .
N23 N 0.0145(5) -0.0621(11) 0.2742(7) 0.070(3) Uani 1 1 d . . .
C23 C 0.0004(6) 0.2500(14) 0.1206(9) 0.067(3) Uani 1 1 d . . .
N24 N -0.0073(7) 0.3761(16) 0.1113(11) 0.123(4) Uani 1 1 d . . .

loop_
_atom_site_aniso_label
_atom_site_aniso_U_11
_atom_site_aniso_U_22
_atom_site_aniso_U_33
_atom_site_aniso_U_23
_atom_site_aniso_U_13
_atom_site_aniso_U_12
C1 0.039(5) 0.035(5) 0.034(5) -0.009(5) 0.013(4) -0.006(5)
C2 0.031(4) 0.034(5) 0.034(5) 0.001(5) 0.010(4) -0.001(5)
C3 0.035(5) 0.035(5) 0.042(6) 0.006(5) 0.020(5) 0.004(4)
C4 0.039(5) 0.036(6) 0.048(6) -0.010(5) 0.023(5) -0.008(5)
C5 0.031(5) 0.032(5) 0.038(6) -0.005(5) 0.016(4) 0.000(4)
C6 0.033(5) 0.042(6) 0.048(6) 0.000(5) 0.022(4) -0.001(4)
C7 0.051(6) 0.075(8) 0.106(9) 0.009(7) 0.051(6) 0.005(6)
C8 0.044(5) 0.080(8) 0.093(8) -0.012(7) 0.027(6) 0.009(6)
C9 0.033(5) 0.047(6) 0.045(6) 0.000(5) 0.015(4) 0.008(4)
C10 0.054(6) 0.047(6) 0.064(7) -0.012(6) 0.038(5) -0.011(6)
S1 0.0357(12) 0.0494(16) 0.0496(16) -0.0155(14) 0.0188(12) -0.0050(12)
S2 0.0316(11) 0.0450(15) 0.0376(14) -0.0077(13) 0.0121(10) -0.0039(11)
S3 0.0336(12) 0.0450(15) 0.0518(16) -0.0156(13) 0.0200(11) -0.0073(11)
S4 0.0382(11) 0.0407(14) 0.0351(13) -0.0112(12) 0.0145(10) -0.0066(11)
S5 0.0624(15) 0.0535(19) 0.0781(19) -0.0181(17) 0.0450(15) -0.0025(15)
S6 0.0336(13) 0.064(2) 0.132(3) -0.041(2) 0.0312(16) -0.0123(14)
S7 0.0372(12) 0.0537(19) 0.0646(17) -0.0223(15) 0.0248(12) -0.0133(12)
S8 0.0645(15) 0.0538(16) 0.0724(18) -0.0286(16) 0.0456(14) -0.0153(14)
C11 0.033(4) 0.032(4) 0.028(5) -0.012(5) 0.010(4) -0.010(5)
C12 0.028(4) 0.034(5) 0.037(5) -0.001(5) 0.012(4) -0.002(5)
C13 0.033(4) 0.037(6) 0.031(5) -0.001(5) 0.016(4) -0.004(4)
C14 0.032(5) 0.043(6) 0.034(6) -0.003(5) 0.014(4) -0.005(4)
C15 0.025(4) 0.030(6) 0.045(6) 0.001(5) 0.015(4) -0.001(4)
C16 0.035(5) 0.032(5) 0.042(6) 0.001(5) 0.022(4) 0.001(4)
C17 0.039(5) 0.046(5) 0.041(6) -0.003(6) 0.020(4) 0.003(5)
C18 0.030(4) 0.048(6) 0.074(7) 0.003(5) 0.028(5) 0.000(4)
C19 0.039(5) 0.070(7) 0.062(6) 0.003(5) 0.028(4) -0.006(5)
C20 0.053(6) 0.057(6) 0.088(8) -0.012(6) 0.034(6) 0.007(5)
S11 0.0330(11) 0.0450(14) 0.0417(14) -0.0083(14) 0.0150(10) -0.0116(12)
S12 0.0293(11) 0.0459(14) 0.0432(14) -0.0143(12) 0.0167(10) -0.0073(10)
S13 0.0288(11) 0.0468(15) 0.0390(14) -0.0101(13) 0.0143(10) -0.0075(11)
S14 0.0291(11) 0.0441(14) 0.0445(15) -0.0104(13) 0.0132(11) -0.0063(11)
S15 0.0556(14) 0.0557(16) 0.0581(16) -0.0215(15) 0.0346(12) -0.0137(13)
S16 0.0298(11) 0.0538(18) 0.0619(17) -0.0178(14) 0.0222(12) -0.0128(11)
S17 0.0255(10) 0.0530(16) 0.0614(17) -0.0129(14) 0.0164(11) -0.0052(12)
S18 0.0470(13) 0.0466(17) 0.0687(18) -0.0162(15) 0.0332(13) -0.0038(13)
Cu1 0.0561(7) 0.0445(7) 0.0972(10) 0.0044(8) 0.0374(7) 0.0008(7)
C21 0.037(5) 0.037(5) 0.085(8) -0.002(6) 0.026(5) -0.004(5)
N21 0.038(4) 0.047(5) 0.077(6) 0.004(4) 0.021(4) 0.007(4)
N22 0.062(5) 0.063(6) 0.049(5) -0.006(5) 0.032(4) -0.010(5)
C22 0.027(4) 0.059(7) 0.077(8) -0.027(6) 0.021(5) -0.007(5)
N23 0.068(5) 0.065(6) 0.085(7) 0.004(5) 0.038(5) 0.003(5)
C23 0.045(6) 0.073(9) 0.085(9) 0.003(8) 0.027(6) -0.002(7)
N24 0.098(8) 0.088(9) 0.187(12) 0.044(9) 0.054(8) 0.020(7)

loop_
_atom_type_symbol
_atom_type_description
_atom_type_scat_dispersion_real
_atom_type_scat_dispersion_imag
_atom_type_scat_source
C C 0.0033 0.0016 'International Tables Vol C Tables 4.2.6.8 and 6.1.1.4'
H H 0.0000 0.0000 'International Tables Vol C Tables 4.2.6.8 and 6.1.1.4'
N N 0.0061 0.0033 'International Tables Vol C Tables 4.2.6.8 and 6.1.1.4'
S S 0.1246 0.1234 'International Tables Vol C Tables 4.2.6.8 and 6.1.1.4'
Cu Cu 0.3201 1.2651 'International Tables Vol C Tables 4.2.6.8 and 6.1.1.4'

loop_
_geom_angle_atom_site_label_1
_geom_angle_atom_site_label_2
_geom_angle_atom_site_label_3
_geom_angle
_geom_angle_site_symmetry_1
_geom_angle_site_symmetry_3
C2 C1 S2 125.0(7) . .
C2 C1 S1 119.8(7) . .
S2 C1 S1 115.2(4) . .
C1 C2 S3 121.9(7) . .
C1 C2 S4 123.6(7) . .
S3 C2 S4 114.5(4) . .
C4 C3 S5 128.5(6) . .
C4 C3 S1 117.2(6) . .
S5 C3 S1 114.3(5) . .
C3 C4 S6 128.6(6) . .
C3 C4 S2 116.4(6) . .
S6 C4 S2 115.0(5) . .
C6 C5 S3 116.5(6) . .
C6 C5 S7 128.7(6) . .
S3 C5 S7 114.8(5) . .
C5 C6 S8 127.9(6) . .
C5 C6 S4 117.0(6) . .
S8 C6 S4 115.1(5) . .
C8 C7 S5 118.0(7) . .
C8 C7 H7A 107.8 . .
S5 C7 H7A 107.8 . .
C8 C7 H7B 107.8 . .
S5 C7 H7B 107.8 . .
H7A C7 H7B 107.1 . .
C7 C8 S6 113.8(7) . .
C7 C8 H8A 108.8 . .
S6 C8 H8A 108.8 . .
C7 C8 H8B 108.8 . .
S6 C8 H8B 108.8 . .
H8A C8 H8B 107.7 . .
C10 C9 S7 114.1(6) . .
C10 C9 H9A 108.7 . .
S7 C9 H9A 108.7 . .
C10 C9 H9B 108.7 . .
S7 C9 H9B 108.7 . .
H9A C9 H9B 107.6 . .
C9 C10 S8 115.4(6) . .
C9 C10 H10A 108.4 . .
S8 C10 H10A 108.4 . .
C9 C10 H10B 108.4 . .
S8 C10 H10B 108.4 . .
H10A C10 H10B 107.5 . .
C3 S1 C1 95.0(4) . .
C1 S2 C4 95.7(4) . .
C2 S3 C5 96.6(4) . .
C2 S4 C6 95.2(4) . .
C3 S5 C7 100.2(5) . .
C4 S6 C8 102.7(4) . .
C5 S7 C9 104.1(4) . .
C6 S8 C10 100.0(4) . .
C12 C11 S12 121.3(7) . .
C12 C11 S11 122.8(7) . .
S12 C11 S11 115.8(4) . .
C11 C12 S14 121.3(6) . .
C11 C12 S13 123.3(7) . .
S14 C12 S13 115.4(4) . .
C14 C13 S15 128.4(6) . .
C14 C13 S11 117.6(6) . .
S15 C13 S11 114.1(5) . .
C13 C14 S16 129.4(6) . .
C13 C14 S12 117.0(6) . .
S16 C14 S12 113.6(5) . .
C16 C15 S17 128.2(6) . .
C16 C15 S13 117.0(5) . .
S17 C15 S13 114.8(5) . .
C15 C16 S18 129.3(6) . .
C15 C16 S14 117.4(6) . .
S18 C16 S14 113.3(5) . .
C18 C17 S15 113.8(6) . .
C18 C17 H17A 108.8 . .
S15 C17 H17A 108.8 . .
C18 C17 H17B 108.8 . .
S15 C17 H17B 108.8 . .
H17A C17 H17B 107.7 . .
C17 C18 S16 113.1(6) . .
C17 C18 H18A 109.0 . .
S16 C18 H18A 109.0 . .
C17 C18 H18B 109.0 . .
S16 C18 H18B 109.0 . .
H18A C18 H18B 107.8 . .
C20 C19 S17 115.7(7) . .
C20 C19 H19A 108.4 . .
S17 C19 H19A 108.4 . .
C20 C19 H19B 108.4 . .
S17 C19 H19B 108.4 . .
H19A C19 H19B 107.4 . .
C19 C20 S18 114.9(7) . .
C19 C20 H20A 108.5 . .
S18 C20 H20A 108.5 . .
C19 C20 H20B 108.5 . .
S18 C20 H20B 108.5 . .
H20A C20 H20B 107.5 . .
C11 S11 C13 94.6(4) . .
C11 S12 C14 95.0(4) . .
C12 S13 C15 94.6(4) . .
C12 S14 C16 94.7(4) . .
C13 S15 C17 101.2(4) . .
C14 S16 C18 100.2(4) . .
C15 S17 C19 99.9(4) . .
C16 S18 C20 102.7(4) . .
C21 Cu1 N23 137.5(4) . .
C21 Cu1 N21 120.9(4) . .
N23 Cu1 N21 101.4(3) . .
N21 C21 Cu1 173.9(8) 2_546 .
C21 N21 Cu1 168.4(7) 2_556 .
C22 N22 C23 115.1(9) . .
N23 C22 N22 173.8(10) . .
C22 N23 Cu1 166.3(8) . .
N24 C23 N22 169.5(16) . .

loop_
_geom_bond_atom_site_label_1
_geom_bond_atom_site_label_2
_geom_bond_distance
_geom_bond_site_symmetry_2
C1 C2 1.361(9) .
C1 S2 1.720(8) .
C1 S1 1.748(8) .
C2 S3 1.729(8) .
C2 S4 1.744(9) .
C3 C4 1.354(11) .
C3 S5 1.739(8) .
C3 S1 1.740(8) .
C4 S6 1.731(8) .
C4 S2 1.745(8) .
C5 C6 1.352(10) .
C5 S3 1.731(7) .
C5 S7 1.737(8) .
C6 S8 1.743(9) .
C6 S4 1.754(8) .
C7 C8 1.459(12) .
C7 S5 1.802(9) .
C7 H7A 1.0000 .
C7 H7B 1.0000 .
C8 S6 1.799(9) .
C8 H8A 1.0000 .
C8 H8B 1.0000 .
C9 C10 1.518(11) .
C9 S7 1.816(8) .
C9 H9A 1.0000 .
C9 H9B 1.0000 .
C10 S8 1.792(9) .
C10 H10A 1.0000 .
C10 H10B 1.0000 .
C11 C12 1.369(9) .
C11 S12 1.722(8) .
C11 S11 1.747(8) .
C12 S14 1.734(8) .
C12 S13 1.739(8) .
C13 C14 1.332(10) .
C13 S15 1.738(8) .
C13 S11 1.747(7) .
C14 S16 1.748(8) .
C14 S12 1.760(8) .
C15 C16 1.337(10) .
C15 S17 1.737(7) .
C15 S13 1.751(7) .
C16 S18 1.740(8) .
C16 S14 1.748(8) .
C17 C18 1.508(10) .
C17 S15 1.800(9) .
C17 H17A 1.0000 .
C17 H17B 1.0000 .
C18 S16 1.809(8) .
C18 H18A 1.0000 .
C18 H18B 1.0000 .
C19 C20 1.518(13) .
C19 S17 1.774(8) .
C19 H19A 1.0000 .
C19 H19B 1.0000 .
C20 S18 1.795(9) .
C20 H20A 1.0000 .
C20 H20B 1.0000 .
Cu1 C21 1.859(10) .
Cu1 N23 1.954(9) .
Cu1 N21 2.008(8) .
C21 N21 1.135(9) 2_546
N21 C21 1.135(9) 2_556
N22 C22 1.288(12) .
N22 C23 1.305(13) .
C22 N23 1.194(11) .
C23 N24 1.095(14) .

loop_
_geom_torsion_atom_site_label_1
_geom_torsion_atom_site_label_2
_geom_torsion_atom_site_label_3
_geom_torsion_atom_site_label_4
_geom_torsion
_geom_torsion_site_symmetry_1
_geom_torsion_site_symmetry_2
_geom_torsion_site_symmetry_3
_geom_torsion_site_symmetry_4
S2 C1 C2 S3 174.8(5) . . . .
S1 C1 C2 S3 -2.9(11) . . . .
S2 C1 C2 S4 -4.5(12) . . . .
S1 C1 C2 S4 177.9(5) . . . .
S5 C3 C4 S6 3.6(13) . . . .
S1 C3 C4 S6 -175.6(6) . . . .
S5 C3 C4 S2 -178.7(5) . . . .
S1 C3 C4 S2 2.0(10) . . . .
S3 C5 C6 S8 -177.5(5) . . . .
S7 C5 C6 S8 0.8(12) . . . .
S3 C5 C6 S4 1.6(9) . . . .
S7 C5 C6 S4 179.9(5) . . . .
S5 C7 C8 S6 66.6(11) . . . .
S7 C9 C10 S8 -65.5(8) . . . .
C4 C3 S1 C1 2.3(8) . . . .
S5 C3 S1 C1 -177.0(5) . . . .
C2 C1 S1 C3 172.0(7) . . . .
S2 C1 S1 C3 -5.9(6) . . . .
C2 C1 S2 C4 -171.0(8) . . . .
S1 C1 S2 C4 6.8(6) . . . .
C3 C4 S2 C1 -5.3(8) . . . .
S6 C4 S2 C1 172.7(5) . . . .
C1 C2 S3 C5 177.9(8) . . . .
S4 C2 S3 C5 -2.8(5) . . . .
C6 C5 S3 C2 0.7(7) . . . .
S7 C5 S3 C2 -177.8(5) . . . .
C1 C2 S4 C6 -177.3(8) . . . .
S3 C2 S4 C6 3.4(6) . . . .
C5 C6 S4 C2 -3.0(8) . . . .
S8 C6 S4 C2 176.2(5) . . . .
C4 C3 S5 C7 10.2(9) . . . .
S1 C3 S5 C7 -170.5(5) . . . .
C8 C7 S5 C3 -46.3(9) . . . .
C3 C4 S6 C8 9.2(10) . . . .
S2 C4 S6 C8 -168.5(6) . . . .
C7 C8 S6 C4 -42.6(9) . . . .
C6 C5 S7 C9 -3.2(9) . . . .
S3 C5 S7 C9 175.2(5) . . . .
C10 C9 S7 C5 34.7(8) . . . .
C5 C6 S8 C10 -22.6(9) . . . .
S4 C6 S8 C10 158.3(5) . . . .
C9 C10 S8 C6 54.9(7) . . . .
S12 C11 C12 S14 4.4(12) . . . .
S11 C11 C12 S14 -176.7(5) . . . .
S12 C11 C12 S13 -178.0(5) . . . .
S11 C11 C12 S13 1.0(12) . . . .
S15 C13 C14 S16 -2.5(12) . . . .
S11 C13 C14 S16 178.1(5) . . . .
S15 C13 C14 S12 179.0(5) . . . .
S11 C13 C14 S12 -0.4(8) . . . .
S17 C15 C16 S18 -1.9(12) . . . .
S13 C15 C16 S18 179.2(5) . . . .
S17 C15 C16 S14 177.3(5) . . . .
S13 C15 C16 S14 -1.6(9) . . . .
S15 C17 C18 S16 71.3(8) . . . .
S17 C19 C20 S18 66.0(10) . . . .
C12 C11 S11 C13 -178.3(8) . . . .
S12 C11 S11 C13 0.7(6) . . . .
C14 C13 S11 C11 -0.2(7) . . . .
S15 C13 S11 C11 -179.7(5) . . . .
C12 C11 S12 C14 178.2(8) . . . .
S11 C11 S12 C14 -0.9(6) . . . .
C13 C14 S12 C11 0.8(7) . . . .
S16 C14 S12 C11 -177.9(5) . . . .
C11 C12 S13 C15 171.9(8) . . . .
S14 C12 S13 C15 -10.3(6) . . . .
C16 C15 S13 C12 7.2(7) . . . .
S17 C15 S13 C12 -171.9(5) . . . .
C11 C12 S14 C16 -172.5(8) . . . .
S13 C12 S14 C16 9.7(6) . . . .
C15 C16 S14 C12 -4.8(7) . . . .
S18 C16 S14 C12 174.5(5) . . . .
C14 C13 S15 C17 14.0(8) . . . .
S11 C13 S15 C17 -166.6(5) . . . .
C18 C17 S15 C13 -47.9(8) . . . .
C13 C14 S16 C18 16.2(9) . . . .
S12 C14 S16 C18 -165.3(4) . . . .
C17 C18 S16 C14 -49.4(7) . . . .
C16 C15 S17 C19 21.1(9) . . . .
S13 C15 S17 C19 -159.9(5) . . . .
C20 C19 S17 C15 -52.5(8) . . . .
C15 C16 S18 C20 6.2(9) . . . .
S14 C16 S18 C20 -173.0(5) . . . .
C19 C20 S18 C16 -37.0(9) . . . .
N23 Cu1 C21 N21 -174(8) . . . 2_546
N21 Cu1 C21 N21 0(8) . . . 2_546
C21 Cu1 N21 C21 131(4) . . . 2_556
N23 Cu1 N21 C21 -53(4) . . . 2_556
C23 N22 C22 N23 175(8) . . . .
N22 C22 N23 Cu1 -158(7) . . . .
C21 Cu1 N23 C22 164(3) . . . .
N21 Cu1 N23 C22 -11(3) . . . .
C22 N22 C23 N24 -170(7) . . . .
